data_7251731
loop_
_publ_author_name
'Zeng, Yanyan'
'Zheng, Fei'
'Jin, Lingyu'
'Chen, Qiu Mei'
'Zhou, Ping'
'Mou, Xiaoqing'
'Wu, Xiang Hua'
'Zhang, Jun Feng'
'Ren, Wen Xiu'

_publ_section_title
;
 Synthesis and antitumor activity of mono and digold(i) alkynyl complexes
 with oligo(ethylene glycol)methylether.
;
_journal_issue 8
_journal_name_full 'RSC advances'
_journal_page_first 7092
_journal_page_last 7096
_journal_paper_doi 10.1039/d5ra08951d
_journal_volume 16
_journal_year 2026
_chemical_formula_moiety '2(C27 H22 Au O P)'
_chemical_formula_sum 'C54 H44 Au2 O2 P2'
_chemical_formula_weight 1180.76
_space_group_crystal_system triclinic
_space_group_IT_number 2
_space_group_name_Hall '-P 1'
_space_group_name_H-M_alt 'P -1'
_atom_sites_solution_hydrogens geom
_atom_sites_solution_primary dual
_audit_creation_date 2023-04-21
_audit_creation_method
;
Olex2 1.3
(compiled 2020.11.12 svn.r5f609507 for OlexSys, GUI svn.r6408)
;
_audit_update_record
;
2025-11-19 deposited with the CCDC.	2026-01-26 downloaded from the CCDC.
;
_cell_angle_alpha 102.15
_cell_angle_beta 106.83
_cell_angle_gamma 111.15
_cell_formula_units_Z 1
_cell_length_a 10.033
_cell_length_b 10.151
_cell_length_c 13.402
_cell_measurement_reflns_used 11138
_cell_measurement_temperature 293(2)
_cell_measurement_theta_max 24.999
_cell_measurement_theta_min 3.061
_cell_volume 1140.113
_computing_molecular_graphics 'Olex2 1.3 (Dolomanov et al., 2009)'
_computing_publication_material 'Olex2 1.3 (Dolomanov et al., 2009)'
_computing_structure_refinement 'SHELXL 2016/6 (Sheldrick, 2015)'
_computing_structure_solution 'SHELXT 2014/5 (Sheldrick, 2014)'
_diffrn_ambient_temperature 293(2)
_diffrn_detector_area_resol_mean 0.8409
_diffrn_measured_fraction_theta_full 0.993
_diffrn_measured_fraction_theta_max 0.993
_diffrn_measurement_device_type RAXIS-RAPID
_diffrn_radiation_type MoK\a
_diffrn_radiation_wavelength 0.71073
_diffrn_reflns_av_R_equivalents 0.0694
_diffrn_reflns_av_unetI/netI 0.0849
_diffrn_reflns_Laue_measured_fraction_full 0.993
_diffrn_reflns_Laue_measured_fraction_max 0.993
_diffrn_reflns_limit_h_max 11
_diffrn_reflns_limit_h_min -11
_diffrn_reflns_limit_k_max 12
_diffrn_reflns_limit_k_min -11
_diffrn_reflns_limit_l_max 15
_diffrn_reflns_limit_l_min -15
_diffrn_reflns_number 8962
_diffrn_reflns_point_group_measured_fraction_full 0.993
_diffrn_reflns_point_group_measured_fraction_max 0.993
_diffrn_reflns_theta_full 24.999
_diffrn_reflns_theta_max 24.999
_diffrn_reflns_theta_min 3.061
_exptl_absorpt_coefficient_mu 6.538
_exptl_crystal_colour yellow
_exptl_crystal_density_diffrn 1.720
_exptl_crystal_description block
_exptl_crystal_F_000 572
_refine_diff_density_max 2.557
_refine_diff_density_min -2.296
_refine_diff_density_rms 0.180
_refine_ls_extinction_method none
_refine_ls_goodness_of_fit_ref 1.028
_refine_ls_hydrogen_treatment constr
_refine_ls_matrix_type full
_refine_ls_number_parameters 272
_refine_ls_number_reflns 3987
_refine_ls_number_restraints 0
_refine_ls_restrained_S_all 1.028
_refine_ls_R_factor_all 0.0474
_refine_ls_R_factor_gt 0.0456
_refine_ls_shift/su_max 0.000
_refine_ls_shift/su_mean 0.000
_refine_ls_structure_factor_coef Fsqd
_refine_ls_weighting_details 'w=1/[\s^2^(Fo^2^)+(0.0574P)^2^] where P=(Fo^2^+2Fc^2^)/3'
_refine_ls_weighting_scheme calc
_refine_ls_wR_factor_gt 0.1069
_refine_ls_wR_factor_ref 0.1082
_reflns_Friedel_coverage 0.000
_reflns_number_gt 3772
_reflns_number_total 3987
_reflns_threshold_expression 'I > 2\s(I)'
_cod_data_source_file d5ra08951d2.cif
_cod_data_source_block shelx
_cod_original_cell_volume 1140.0
_cod_database_code 7251731
_shelx_shelxl_version_number 2016/6
_shelx_space_group_comment
;
The symmetry employed for this shelxl refinement is uniquely defined
by the following loop, which should always be used as a source of
symmetry information in preference to the above space-group names.
They are only intended as comments.
;
_olex2_refinement_description
;
1. Fixed Uiso
 At 1.2 times of:
  All C(H) groups
 At 1.5 times of:
  All C(H,H,H) groups
2.a Aromatic/amide H refined with riding coordinates:
 C4(H4), C5(H5), C7(H7), C8(H8), C11(H11), C12(H12), C13(H13), C14(H14),
 C15(H15), C17(H17), C18(H18), C19(H19), C20(H20), C21(H21), C23(H23), C24(H24),
  C25(H25), C26(H26), C27(H27)
2.b Idealised Me refined as rotating group:
 C9(H9A,H9B,H9C)
;
_smtbx_masks_void_probe_radius 1.2
_smtbx_masks_void_truncation_radius 1.2
_olex2_submission_special_instructions 'No special instructions were received'

loop_
_space_group_symop_operation_xyz
'x, y, z'
'-x, -y, -z'

loop_
_atom_site_label
_atom_site_type_symbol
_atom_site_fract_x
_atom_site_fract_y
_atom_site_fract_z
_atom_site_U_iso_or_equiv
_atom_site_adp_type
_atom_site_occupancy
_atom_site_site_symmetry_order
_atom_site_calc_flag
_atom_site_refinement_flags_posn
_atom_site_refinement_flags_adp
_atom_site_refinement_flags_occupancy
_atom_site_disorder_assembly
_atom_site_disorder_group
Au1 Au 0.36580(2) 0.11723(2) 0.74385(2) 0.03558(13) Uani 1 1 d . . . . .
P1 P 0.19825(17) -0.13280(16) 0.64901(13) 0.0315(3) Uani 1 1 d . . . . .
O1 O 1.1540(7) 1.0132(7) 1.1533(5) 0.0816(19) Uani 1 1 d . . . . .
C1 C 0.5339(8) 0.3302(7) 0.8310(6) 0.0422(15) Uani 1 1 d . . . . .
C2 C 0.6417(7) 0.4508(7) 0.8865(5) 0.0447(15) Uani 1 1 d . . . . .
C3 C 0.7747(7) 0.5954(7) 0.9535(5) 0.0425(14) Uani 1 1 d . . . . .
C4 C 0.7679(8) 0.7052(7) 1.0316(6) 0.0523(17) Uani 1 1 d . . . . .
H4 H 0.675209 0.683935 1.041283 0.063 Uiso 1 1 calc R U . . .
C5 C 0.8936(8) 0.8433(8) 1.0943(6) 0.0577(19) Uani 1 1 d . . . . .
H5 H 0.883534 0.915503 1.143121 0.069 Uiso 1 1 calc R U . . .
C6 C 1.0360(8) 0.8766(8) 1.0856(6) 0.0514(17) Uani 1 1 d . . . . .
C7 C 1.0479(9) 0.7686(9) 1.0129(7) 0.073(2) Uani 1 1 d . . . . .
H7 H 1.142761 0.787649 1.007131 0.087 Uiso 1 1 calc R U . . .
C8 C 0.9193(9) 0.6320(9) 0.9484(7) 0.073(2) Uani 1 1 d . . . . .
H8 H 0.929719 0.560841 0.898930 0.087 Uiso 1 1 calc R U . . .
C9 C 1.3008(10) 1.0524(11) 1.1480(9) 0.099(3) Uani 1 1 d . . . . .
H9A H 1.291256 1.049246 1.074072 0.148 Uiso 1 1 calc R U . . .
H9B H 1.338368 0.982275 1.166211 0.148 Uiso 1 1 calc R U . . .
H9C H 1.372975 1.152497 1.200152 0.148 Uiso 1 1 calc R U . . .
C10 C -0.0057(6) -0.1950(6) 0.6278(5) 0.0334(12) Uani 1 1 d . . . . .
C11 C -0.0740(8) -0.1039(8) 0.5994(6) 0.0466(15) Uani 1 1 d . . . . .
H11 H -0.015333 -0.012058 0.595072 0.056 Uiso 1 1 calc R U . . .
C12 C -0.2316(8) -0.1517(9) 0.5773(7) 0.0605(19) Uani 1 1 d . . . . .
H12 H -0.278757 -0.092518 0.556132 0.073 Uiso 1 1 calc R U . . .
C13 C -0.3176(8) -0.2841(8) 0.5864(7) 0.064(2) Uani 1 1 d . . . . .
H13 H -0.422512 -0.313923 0.572064 0.077 Uiso 1 1 calc R U . . .
C14 C -0.2500(8) -0.3741(8) 0.6167(7) 0.063(2) Uani 1 1 d . . . . .
H14 H -0.308591 -0.464517 0.622836 0.075 Uiso 1 1 calc R U . . .
C15 C -0.0932(7) -0.3277(7) 0.6380(6) 0.0492(16) Uani 1 1 d . . . . .
H15 H -0.046527 -0.387153 0.659478 0.059 Uiso 1 1 calc R U . . .
C16 C 0.2643(6) -0.2440(7) 0.7217(5) 0.0382(13) Uani 1 1 d . . . . .
C17 C 0.2758(7) -0.3699(7) 0.6680(6) 0.0464(15) Uani 1 1 d . . . . .
H17 H 0.248577 -0.401332 0.591485 0.056 Uiso 1 1 calc R U . . .
C18 C 0.3289(8) -0.4489(8) 0.7303(7) 0.0560(19) Uani 1 1 d . . . . .
H18 H 0.338965 -0.532188 0.695596 0.067 Uiso 1 1 calc R U . . .
C19 C 0.3660(8) -0.4033(9) 0.8429(8) 0.066(2) Uani 1 1 d . . . . .
H19 H 0.400225 -0.457245 0.883376 0.079 Uiso 1 1 calc R U . . .
C20 C 0.3538(10) -0.2803(11) 0.8972(7) 0.072(2) Uani 1 1 d . . . . .
H20 H 0.377842 -0.251750 0.973309 0.086 Uiso 1 1 calc R U . . .
C21 C 0.3047(9) -0.1991(9) 0.8357(6) 0.0582(18) Uani 1 1 d . . . . .
H21 H 0.298881 -0.113589 0.871640 0.070 Uiso 1 1 calc R U . . .
C22 C 0.1968(7) -0.1944(6) 0.5109(4) 0.0335(12) Uani 1 1 d . . . . .
C23 C 0.0638(8) -0.2629(7) 0.4143(5) 0.0418(14) Uani 1 1 d . . . . .
H23 H -0.032246 -0.283513 0.418351 0.050 Uiso 1 1 calc R U . . .
C24 C 0.0708(9) -0.3020(8) 0.3102(6) 0.0533(18) Uani 1 1 d . . . . .
H24 H -0.020161 -0.348281 0.245584 0.064 Uiso 1 1 calc R U . . .
C25 C 0.2135(9) -0.2717(7) 0.3031(6) 0.0532(17) Uani 1 1 d . . . . .
H25 H 0.219249 -0.294216 0.233929 0.064 Uiso 1 1 calc R U . . .
C26 C 0.3472(8) -0.2078(8) 0.4000(6) 0.0498(16) Uani 1 1 d . . . . .
H26 H 0.442161 -0.193025 0.395861 0.060 Uiso 1 1 calc R U . . .
C27 C 0.3406(7) -0.1653(7) 0.5036(5) 0.0430(14) Uani 1 1 d . . . . .
H27 H 0.431884 -0.117527 0.568100 0.052 Uiso 1 1 calc R U . . .

loop_
_atom_site_aniso_label
_atom_site_aniso_U_11
_atom_site_aniso_U_22
_atom_site_aniso_U_33
_atom_site_aniso_U_23
_atom_site_aniso_U_13
_atom_site_aniso_U_12
Au1 0.02981(18) 0.03121(18) 0.03396(18) 0.00447(11) 0.00923(12) 0.00828(13)
P1 0.0266(7) 0.0288(8) 0.0326(8) 0.0085(6) 0.0079(6) 0.0104(7)
O1 0.053(3) 0.063(4) 0.074(4) -0.006(3) 0.016(3) -0.006(3)
C1 0.033(3) 0.038(3) 0.046(4) 0.002(3) 0.015(3) 0.013(3)
C2 0.039(3) 0.047(4) 0.042(4) 0.007(3) 0.015(3) 0.019(3)
C3 0.037(3) 0.038(3) 0.040(3) 0.006(2) 0.011(3) 0.012(3)
C4 0.039(3) 0.049(4) 0.051(4) 0.001(3) 0.013(3) 0.014(3)
C5 0.044(4) 0.047(4) 0.057(5) -0.010(3) 0.013(3) 0.016(3)
C6 0.039(4) 0.044(4) 0.043(4) 0.004(3) 0.010(3) 0.001(3)
C7 0.041(4) 0.065(5) 0.082(6) -0.005(4) 0.034(4) 0.003(4)
C8 0.056(5) 0.061(5) 0.075(6) -0.009(4) 0.034(4) 0.014(4)
C9 0.050(5) 0.076(7) 0.090(7) 0.006(5) 0.010(5) -0.026(5)
C10 0.025(3) 0.036(3) 0.033(3) 0.008(2) 0.009(2) 0.013(3)
C11 0.044(4) 0.051(4) 0.051(4) 0.024(3) 0.018(3) 0.025(3)
C12 0.043(4) 0.068(5) 0.079(6) 0.030(4) 0.019(4) 0.036(4)
C13 0.029(3) 0.056(5) 0.087(6) 0.010(4) 0.014(4) 0.015(3)
C14 0.035(3) 0.056(4) 0.094(6) 0.028(4) 0.027(4) 0.016(4)
C15 0.025(3) 0.037(3) 0.075(5) 0.020(3) 0.012(3) 0.009(3)
C16 0.025(3) 0.045(3) 0.042(3) 0.020(3) 0.008(3) 0.013(3)
C17 0.034(3) 0.038(3) 0.050(4) 0.010(3) 0.003(3) 0.012(3)
C18 0.040(3) 0.038(4) 0.082(6) 0.029(3) 0.009(4) 0.016(3)
C19 0.043(4) 0.073(5) 0.092(7) 0.058(5) 0.018(4) 0.029(4)
C20 0.068(5) 0.111(7) 0.064(5) 0.058(5) 0.030(4) 0.052(5)
C21 0.066(5) 0.073(5) 0.051(4) 0.027(4) 0.024(4) 0.045(4)
C22 0.036(3) 0.029(3) 0.030(3) 0.008(2) 0.010(2) 0.013(3)
C23 0.035(3) 0.041(3) 0.042(4) 0.010(3) 0.013(3) 0.013(3)
C24 0.049(4) 0.053(4) 0.032(4) 0.001(3) 0.004(3) 0.013(4)
C25 0.067(5) 0.046(4) 0.045(4) 0.012(3) 0.028(4) 0.022(4)
C26 0.040(3) 0.063(4) 0.055(4) 0.019(3) 0.029(3) 0.026(3)
C27 0.033(3) 0.045(4) 0.043(4) 0.010(3) 0.011(3) 0.015(3)

loop_
_atom_type_symbol
_atom_type_description
_atom_type_scat_dispersion_real
_atom_type_scat_dispersion_imag
_atom_type_scat_source
C C 0.0033 0.0016 'International Tables Vol C Tables 4.2.6.8 and 6.1.1.4'
H H 0.0000 0.0000 'International Tables Vol C Tables 4.2.6.8 and 6.1.1.4'
Au Au -2.0133 8.8022 'International Tables Vol C Tables 4.2.6.8 and 6.1.1.4'
O O 0.0106 0.0060 'International Tables Vol C Tables 4.2.6.8 and 6.1.1.4'
P P 0.1023 0.0942 'International Tables Vol C Tables 4.2.6.8 and 6.1.1.4'

loop_
_geom_angle_atom_site_label_1
_geom_angle_atom_site_label_2
_geom_angle_atom_site_label_3
_geom_angle
_geom_angle_site_symmetry_1
_geom_angle_site_symmetry_3
_geom_angle_publ_flag
C1 Au1 P1 173.22(18) . . ?
C10 P1 Au1 117.71(19) . . ?
C16 P1 Au1 109.3(2) . . ?
C16 P1 C10 106.0(3) . . ?
C16 P1 C22 106.1(3) . . ?
C22 P1 Au1 111.33(18) . . ?
C22 P1 C10 105.7(3) . . ?
C6 O1 C9 118.6(7) . . ?
C2 C1 Au1 174.1(6) . . ?
C1 C2 C3 178.7(7) . . ?
C4 C3 C2 121.9(6) . . ?
C8 C3 C2 122.4(6) . . ?
C8 C3 C4 115.7(6) . . ?
C3 C4 H4 119.0 . . ?
C5 C4 C3 122.0(6) . . ?
C5 C4 H4 119.0 . . ?
C4 C5 H5 119.7 . . ?
C4 C5 C6 120.6(6) . . ?
C6 C5 H5 119.7 . . ?
O1 C6 C5 116.3(6) . . ?
O1 C6 C7 125.0(7) . . ?
C7 C6 C5 118.7(6) . . ?
C6 C7 H7 120.1 . . ?
C6 C7 C8 119.9(7) . . ?
C8 C7 H7 120.1 . . ?
C3 C8 H8 118.4 . . ?
C7 C8 C3 123.1(7) . . ?
C7 C8 H8 118.4 . . ?
O1 C9 H9A 109.5 . . ?
O1 C9 H9B 109.5 . . ?
O1 C9 H9C 109.5 . . ?
H9A C9 H9B 109.5 . . ?
H9A C9 H9C 109.5 . . ?
H9B C9 H9C 109.5 . . ?
C11 C10 P1 117.8(4) . . ?
C15 C10 P1 122.8(4) . . ?
C15 C10 C11 119.5(5) . . ?
C10 C11 H11 120.4 . . ?
C10 C11 C12 119.2(6) . . ?
C12 C11 H11 120.4 . . ?
C11 C12 H12 119.6 . . ?
C13 C12 C11 120.9(6) . . ?
C13 C12 H12 119.6 . . ?
C12 C13 H13 119.8 . . ?
C12 C13 C14 120.4(6) . . ?
C14 C13 H13 119.8 . . ?
C13 C14 H14 120.5 . . ?
C13 C14 C15 119.0(7) . . ?
C15 C14 H14 120.5 . . ?
C10 C15 C14 121.0(6) . . ?
C10 C15 H15 119.5 . . ?
C14 C15 H15 119.5 . . ?
C17 C16 P1 122.9(5) . . ?
C21 C16 P1 117.5(5) . . ?
C21 C16 C17 119.7(6) . . ?
C16 C17 H17 120.4 . . ?
C16 C17 C18 119.3(7) . . ?
C18 C17 H17 120.4 . . ?
C17 C18 H18 120.1 . . ?
C19 C18 C17 119.9(7) . . ?
C19 C18 H18 120.1 . . ?
C18 C19 H19 119.1 . . ?
C20 C19 C18 121.7(7) . . ?
C20 C19 H19 119.1 . . ?
C19 C20 H20 120.8 . . ?
C19 C20 C21 118.5(8) . . ?
C21 C20 H20 120.8 . . ?
C16 C21 C20 120.9(8) . . ?
C16 C21 H21 119.5 . . ?
C20 C21 H21 119.5 . . ?
C23 C22 P1 123.6(5) . . ?
C23 C22 C27 118.9(6) . . ?
C27 C22 P1 117.5(4) . . ?
C22 C23 H23 119.5 . . ?
C22 C23 C24 121.0(6) . . ?
C24 C23 H23 119.5 . . ?
C23 C24 H24 120.0 . . ?
C25 C24 C23 120.0(6) . . ?
C25 C24 H24 120.0 . . ?
C24 C25 H25 120.4 . . ?
C26 C25 C24 119.3(6) . . ?
C26 C25 H25 120.4 . . ?
C25 C26 H26 119.7 . . ?
C25 C26 C27 120.6(6) . . ?
C27 C26 H26 119.7 . . ?
C22 C27 H27 119.9 . . ?
C26 C27 C22 120.1(6) . . ?
C26 C27 H27 119.9 . . ?

loop_
_geom_bond_atom_site_label_1
_geom_bond_atom_site_label_2
_geom_bond_distance
_geom_bond_site_symmetry_2
_geom_bond_publ_flag
Au1 P1 2.2821(15) . ?
Au1 C1 2.012(7) . ?
P1 C10 1.822(5) . ?
P1 C16 1.814(6) . ?
P1 C22 1.818(6) . ?
O1 C6 1.346(8) . ?
O1 C9 1.408(11) . ?
C1 C2 1.191(9) . ?
C2 C3 1.442(9) . ?
C3 C4 1.395(9) . ?
C3 C8 1.389(9) . ?
C4 H4 0.9300 . ?
C4 C5 1.370(9) . ?
C5 H5 0.9300 . ?
C5 C6 1.391(10) . ?
C6 C7 1.371(10) . ?
C7 H7 0.9300 . ?
C7 C8 1.376(10) . ?
C8 H8 0.9300 . ?
C9 H9A 0.9600 . ?
C9 H9B 0.9600 . ?
C9 H9C 0.9600 . ?
C10 C11 1.388(8) . ?
C10 C15 1.378(8) . ?
C11 H11 0.9300 . ?
C11 C12 1.392(9) . ?
C12 H12 0.9300 . ?
C12 C13 1.363(10) . ?
C13 H13 0.9300 . ?
C13 C14 1.380(10) . ?
C14 H14 0.9300 . ?
C14 C15 1.388(8) . ?
C15 H15 0.9300 . ?
C16 C17 1.391(9) . ?
C16 C21 1.386(9) . ?
C17 H17 0.9300 . ?
C17 C18 1.399(9) . ?
C18 H18 0.9300 . ?
C18 C19 1.373(11) . ?
C19 H19 0.9300 . ?
C19 C20 1.372(12) . ?
C20 H20 0.9300 . ?
C20 C21 1.396(10) . ?
C21 H21 0.9300 . ?
C22 C23 1.375(8) . ?
C22 C27 1.402(8) . ?
C23 H23 0.9300 . ?
C23 C24 1.398(10) . ?
C24 H24 0.9300 . ?
C24 C25 1.388(10) . ?
C25 H25 0.9300 . ?
C25 C26 1.383(10) . ?
C26 H26 0.9300 . ?
C26 C27 1.393(9) . ?
C27 H27 0.9300 . ?

loop_
_geom_torsion_atom_site_label_1
_geom_torsion_atom_site_label_2
_geom_torsion_atom_site_label_3
_geom_torsion_atom_site_label_4
_geom_torsion
_geom_torsion_site_symmetry_1
_geom_torsion_site_symmetry_2
_geom_torsion_site_symmetry_3
_geom_torsion_site_symmetry_4
_geom_torsion_publ_flag
Au1 P1 C10 C11 41.6(5) . . . . ?
Au1 P1 C10 C15 -138.9(5) . . . . ?
Au1 P1 C16 C17 -132.3(5) . . . . ?
Au1 P1 C16 C21 47.6(5) . . . . ?
Au1 P1 C22 C23 -124.5(5) . . . . ?
Au1 P1 C22 C27 53.3(5) . . . . ?
P1 C10 C11 C12 176.9(5) . . . . ?
P1 C10 C15 C14 -177.4(6) . . . . ?
P1 C16 C17 C18 179.6(5) . . . . ?
P1 C16 C21 C20 178.8(6) . . . . ?
P1 C22 C23 C24 177.2(5) . . . . ?
P1 C22 C27 C26 -179.0(5) . . . . ?
O1 C6 C7 C8 179.3(8) . . . . ?
C2 C3 C4 C5 -179.2(7) . . . . ?
C2 C3 C8 C7 -179.0(8) . . . . ?
C3 C4 C5 C6 -2.9(12) . . . . ?
C4 C3 C8 C7 -1.8(13) . . . . ?
C4 C5 C6 O1 -177.7(8) . . . . ?
C4 C5 C6 C7 0.2(13) . . . . ?
C5 C6 C7 C8 1.6(14) . . . . ?
C6 C7 C8 C3 -0.7(15) . . . . ?
C8 C3 C4 C5 3.6(11) . . . . ?
C9 O1 C6 C5 179.9(8) . . . . ?
C9 O1 C6 C7 2.1(13) . . . . ?
C10 P1 C16 C17 99.9(5) . . . . ?
C10 P1 C16 C21 -80.2(5) . . . . ?
C10 P1 C22 C23 4.4(6) . . . . ?
C10 P1 C22 C27 -177.8(5) . . . . ?
C10 C11 C12 C13 1.9(11) . . . . ?
C11 C10 C15 C14 2.1(10) . . . . ?
C11 C12 C13 C14 -0.6(12) . . . . ?
C12 C13 C14 C15 0.1(13) . . . . ?
C13 C14 C15 C10 -0.9(12) . . . . ?
C15 C10 C11 C12 -2.6(10) . . . . ?
C16 P1 C10 C11 164.2(5) . . . . ?
C16 P1 C10 C15 -16.3(6) . . . . ?
C16 P1 C22 C23 116.7(5) . . . . ?
C16 P1 C22 C27 -65.5(5) . . . . ?
C16 C17 C18 C19 1.2(11) . . . . ?
C17 C16 C21 C20 -1.3(11) . . . . ?
C17 C18 C19 C20 -0.6(12) . . . . ?
C18 C19 C20 C21 -1.0(12) . . . . ?
C19 C20 C21 C16 1.9(12) . . . . ?
C21 C16 C17 C18 -0.3(10) . . . . ?
C22 P1 C10 C11 -83.5(5) . . . . ?
C22 P1 C10 C15 96.0(6) . . . . ?
C22 P1 C16 C17 -12.1(6) . . . . ?
C22 P1 C16 C21 167.8(5) . . . . ?
C22 C23 C24 C25 0.0(11) . . . . ?
C23 C22 C27 C26 -1.1(9) . . . . ?
C23 C24 C25 C26 2.3(11) . . . . ?
C24 C25 C26 C27 -4.0(11) . . . . ?
C25 C26 C27 C22 3.4(10) . . . . ?
C27 C22 C23 C24 -0.6(9) . . . . ?
